data_7106347
loop_
_publ_author_name
'Venu Srinivas'
'K. V. Sajna'
'K. C. Kumara Swamy'

_publ_section_title
;
 To stay as allene or go further? Synthesis of novel
 phosphono-heterocycles and polycyclics via propargyl alcohols
;
_journal_name_full Chem.Commun.
_journal_page_first 5629
_journal_paper_doi 10.1039/c1cc10230c
_journal_volume 47
_journal_year 2011
_chemical_formula_moiety 'C19 H24 N O3 P, C H Cl3'
_chemical_formula_sum 'C20 H25 Cl3 N O3 P'
_chemical_formula_weight 464.73
_chemical_name_systematic
;
?
;
_space_group_IT_number 14
_symmetry_cell_setting monoclinic
_symmetry_space_group_name_Hall '-P 2ybc'
_symmetry_space_group_name_H-M 'P 1 21/c 1'
_atom_sites_solution_hydrogens geom
_atom_sites_solution_primary direct
_atom_sites_solution_secondary difmap
_audit_creation_method SHELXL-97
_cell_angle_alpha 90.00
_cell_angle_beta 98.363(2)
_cell_angle_gamma 90.00
_cell_formula_units_Z 4
_cell_length_a 10.0813(12)
_cell_length_b 10.0455(12)
_cell_length_c 22.053(3)
_cell_measurement_reflns_used 6315
_cell_measurement_temperature 100(2)
_cell_measurement_theta_max 26.03
_cell_measurement_theta_min 2.23
_cell_volume 2209.6(5)
_computing_cell_refinement 'Bruker SMART'
_computing_data_collection 'Bruker SMART'
_computing_data_reduction 'Bruker SAINT'
_computing_molecular_graphics 'Bruker SHELXTL'
_computing_publication_material 'Bruker SHELXTL'
_computing_structure_refinement 'SHELXL-97 (Sheldrick, 1997)'
_computing_structure_solution 'SHELXS-97 (Sheldrick, 1990)'
_diffrn_ambient_temperature 100(2)
_diffrn_measured_fraction_theta_full 0.999
_diffrn_measured_fraction_theta_max 0.999
_diffrn_measurement_device_type 'CCD area detector'
_diffrn_measurement_method 'phi and omega scans'
_diffrn_radiation_monochromator graphite
_diffrn_radiation_source 'fine-focus sealed tube'
_diffrn_radiation_type MoK\a
_diffrn_radiation_wavelength 0.71073
_diffrn_reflns_av_R_equivalents 0.0480
_diffrn_reflns_av_sigmaI/netI 0.0320
_diffrn_reflns_limit_h_max 11
_diffrn_reflns_limit_h_min -11
_diffrn_reflns_limit_k_max 11
_diffrn_reflns_limit_k_min -11
_diffrn_reflns_limit_l_max 26
_diffrn_reflns_limit_l_min -26
_diffrn_reflns_number 20578
_diffrn_reflns_theta_full 25.00
_diffrn_reflns_theta_max 25.00
_diffrn_reflns_theta_min 1.87
_diffrn_standards_decay_% none
_diffrn_standards_interval_count 'not applicable'
_diffrn_standards_interval_time 'not applicable'
_diffrn_standards_number 'not applicable'
_exptl_absorpt_coefficient_mu 0.508
_exptl_absorpt_correction_T_max 0.9323
_exptl_absorpt_correction_T_min 0.8964
_exptl_absorpt_correction_type empirical
_exptl_absorpt_process_details 'SADABS, Sheldrick(1996)'
_exptl_crystal_colour yellow
_exptl_crystal_density_diffrn 1.397
_exptl_crystal_density_method 'not measured'
_exptl_crystal_description blocks
_exptl_crystal_F_000 968
_exptl_crystal_size_max 0.22
_exptl_crystal_size_mid 0.16
_exptl_crystal_size_min 0.14
_refine_diff_density_max 0.729
_refine_diff_density_min -0.559
_refine_diff_density_rms 0.080
_refine_ls_extinction_method none
_refine_ls_goodness_of_fit_ref 1.091
_refine_ls_hydrogen_treatment constr
_refine_ls_matrix_type full
_refine_ls_number_parameters 255
_refine_ls_number_reflns 3871
_refine_ls_number_restraints 0
_refine_ls_restrained_S_all 1.091
_refine_ls_R_factor_all 0.0761
_refine_ls_R_factor_gt 0.0689
_refine_ls_shift/su_max 0.000
_refine_ls_shift/su_mean 0.000
_refine_ls_structure_factor_coef Fsqd
_refine_ls_weighting_details 'calc w=1/[\s^2^(Fo^2^)+(0.0670P)^2^+5.1375P] where P=(Fo^2^+2Fc^2^)/3'
_refine_ls_weighting_scheme calc
_refine_ls_wR_factor_gt 0.1651
_refine_ls_wR_factor_ref 0.1702
_reflns_number_gt 3463
_reflns_number_total 3871
_reflns_threshold_expression >2sigma(I)
_cod_data_source_file c1cc10230c.txt
_cod_data_source_block compound-6
_cod_original_sg_symbol_H-M P2(1)/c
_cod_database_code 7106347

loop_
_symmetry_equiv_pos_as_xyz
'x, y, z'
'-x, y+1/2, -z+1/2'
'-x, -y, -z'
'x, -y-1/2, z-1/2'

loop_
_atom_site_label
_atom_site_type_symbol
_atom_site_fract_x
_atom_site_fract_y
_atom_site_fract_z
_atom_site_U_iso_or_equiv
_atom_site_adp_type
_atom_site_occupancy
_atom_site_symmetry_multiplicity
_atom_site_calc_flag
_atom_site_refinement_flags
_atom_site_disorder_assembly
_atom_site_disorder_group
P P -0.00073(9) 1.00827(12) 0.16590(4) 0.0375(3) Uani 1 1 d . . .
O1 O 0.0478(2) 1.1190(3) 0.21433(11) 0.0377(6) Uani 1 1 d . . .
O2 O 0.0196(3) 0.8741(3) 0.20233(12) 0.0440(7) Uani 1 1 d . . .
O3 O -0.1420(3) 1.0290(4) 0.14108(13) 0.0651(11) Uani 1 1 d . . .
N1 N 0.2393(3) 0.9840(4) -0.00617(14) 0.0442(9) Uani 1 1 d . . .
H1D H 0.2321 0.9538 -0.0383 0.053 Uiso 1 1 d R . .
C1 C 0.1673(4) 1.0975(4) 0.25917(17) 0.0369(9) Uani 1 1 d . . .
H1A H 0.1753 1.1702 0.2898 0.044 Uiso 1 1 calc R . .
H1B H 0.2476 1.1000 0.2382 0.044 Uiso 1 1 calc R . .
C2 C 0.1622(4) 0.9654(4) 0.29163(17) 0.0351(8) Uani 1 1 d . . .
C3 C 0.1444(4) 0.8557(4) 0.24390(19) 0.0410(10) Uani 1 1 d . . .
H3A H 0.2208 0.8567 0.2203 0.049 Uiso 1 1 calc R . .
H3B H 0.1433 0.7683 0.2645 0.049 Uiso 1 1 calc R . .
C4 C 0.2968(4) 0.9444(6) 0.3327(2) 0.0573(12) Uani 1 1 d . . .
H4A H 0.3692 0.9443 0.3075 0.086 Uiso 1 1 calc R . .
H4B H 0.2956 0.8589 0.3541 0.086 Uiso 1 1 calc R . .
H4C H 0.3115 1.0165 0.3629 0.086 Uiso 1 1 calc R . .
C5 C 0.0480(4) 0.9643(5) 0.33007(18) 0.0460(10) Uani 1 1 d . . .
H5A H 0.0643 1.0325 0.3620 0.069 Uiso 1 1 calc R . .
H5B H 0.0433 0.8766 0.3491 0.069 Uiso 1 1 calc R . .
H5C H -0.0369 0.9829 0.3037 0.069 Uiso 1 1 calc R . .
C6 C 0.1111(3) 1.0107(4) 0.10959(15) 0.0283(7) Uani 1 1 d . . .
C7 C 0.1755(3) 1.1265(4) 0.10448(17) 0.0319(8) Uani 1 1 d . . .
H7 H 0.1655 1.1880 0.1362 0.038 Uiso 1 1 calc R . .
C8 C 0.2575(4) 1.1772(4) 0.06036(18) 0.0362(9) Uani 1 1 d . . .
C9 C 0.3087(4) 1.3068(4) 0.0703(2) 0.0529(11) Uani 1 1 d . . .
H9 H 0.3009 1.3504 0.1078 0.064 Uiso 1 1 calc R . .
C10 C 0.3707(5) 1.3725(5) 0.0265(3) 0.0667(16) Uani 1 1 d . . .
H10 H 0.4043 1.4603 0.0339 0.080 Uiso 1 1 calc R . .
C11 C 0.3828(5) 1.3089(6) -0.0276(3) 0.0673(15) Uani 1 1 d . . .
H11 H 0.4239 1.3537 -0.0580 0.081 Uiso 1 1 calc R . .
C12 C 0.3372(4) 1.1837(6) -0.0381(2) 0.0589(13) Uani 1 1 d . . .
H12 H 0.3460 1.1425 -0.0761 0.071 Uiso 1 1 calc R . .
C13 C 0.2771(4) 1.1123(4) 0.00547(18) 0.0404(9) Uani 1 1 d . . .
C14 C 0.2447(4) 0.8876(4) 0.04181(19) 0.0410(9) Uani 1 1 d . . .
H14 H 0.3231 0.9107 0.0733 0.049 Uiso 1 1 calc R . .
C15 C 0.2687(5) 0.7466(5) 0.0186(2) 0.0559(12) Uani 1 1 d . . .
H15A H 0.3358 0.7507 -0.0100 0.067 Uiso 1 1 calc R . .
H15B H 0.3058 0.6900 0.0538 0.067 Uiso 1 1 calc R . .
C16 C 0.1445(5) 0.6857(5) -0.0129(2) 0.0579(13) Uani 1 1 d . . .
H16A H 0.1650 0.5974 -0.0291 0.069 Uiso 1 1 calc R . .
H16B H 0.1065 0.7424 -0.0478 0.069 Uiso 1 1 calc R . .
C17 C 0.0436(4) 0.6703(4) 0.03057(19) 0.0456(10) Uani 1 1 d . . .
H17A H -0.0451 0.6494 0.0069 0.055 Uiso 1 1 calc R . .
H17B H 0.0702 0.5947 0.0585 0.055 Uiso 1 1 calc R . .
C18 C 0.0325(4) 0.7933(4) 0.06757(18) 0.0399(9) Uani 1 1 d . . .
H18 H -0.0432 0.8023 0.0883 0.048 Uiso 1 1 calc R . .
C19 C 0.1222(3) 0.8902(4) 0.07301(15) 0.0286(7) Uani 1 1 d . . .
Cl2 Cl 0.48208(11) 0.60061(11) 0.33549(5) 0.0498(3) Uani 1 1 d . . .
Cl3 Cl 0.45430(14) 0.33136(12) 0.29303(7) 0.0693(4) Uani 1 1 d . . .
Cl4 Cl 0.34208(11) 0.54773(15) 0.21458(5) 0.0630(4) Uani 1 1 d . . .
C20 C 0.3771(4) 0.4885(4) 0.2908(2) 0.0453(10) Uani 1 1 d . . .
H20 H 0.2910 0.4807 0.3080 0.054 Uiso 1 1 calc R . .

loop_
_atom_site_aniso_label
_atom_site_aniso_U_11
_atom_site_aniso_U_22
_atom_site_aniso_U_33
_atom_site_aniso_U_23
_atom_site_aniso_U_13
_atom_site_aniso_U_12
P 0.0265(5) 0.0613(7) 0.0266(5) -0.0080(4) 0.0107(4) -0.0071(4)
O1 0.0356(14) 0.0467(16) 0.0319(13) -0.0046(12) 0.0080(11) 0.0116(12)
O2 0.0472(16) 0.0572(18) 0.0309(13) -0.0140(13) 0.0167(12) -0.0267(14)
O3 0.0315(15) 0.135(3) 0.0308(15) -0.0069(18) 0.0110(12) -0.0068(18)
N1 0.047(2) 0.064(2) 0.0237(16) -0.0036(15) 0.0118(14) -0.0171(17)
C1 0.036(2) 0.039(2) 0.036(2) -0.0127(17) 0.0047(16) -0.0009(16)
C2 0.0273(19) 0.045(2) 0.0335(19) -0.0031(17) 0.0067(15) 0.0034(16)
C3 0.048(2) 0.034(2) 0.047(2) -0.0016(18) 0.0286(19) -0.0038(17)
C4 0.038(2) 0.081(3) 0.051(3) 0.006(3) 0.001(2) 0.009(2)
C5 0.044(2) 0.067(3) 0.029(2) -0.0032(19) 0.0119(17) 0.006(2)
C6 0.0224(17) 0.040(2) 0.0236(17) -0.0016(15) 0.0062(13) -0.0023(14)
C7 0.0314(19) 0.0304(19) 0.0344(19) -0.0025(15) 0.0059(15) 0.0040(15)
C8 0.0290(19) 0.036(2) 0.043(2) 0.0118(17) 0.0034(16) 0.0005(15)
C9 0.050(3) 0.038(2) 0.072(3) 0.008(2) 0.011(2) -0.0031(19)
C10 0.044(3) 0.046(3) 0.109(5) 0.028(3) 0.007(3) -0.012(2)
C11 0.055(3) 0.084(4) 0.062(3) 0.027(3) 0.010(2) -0.025(3)
C12 0.045(2) 0.087(4) 0.045(2) 0.016(2) 0.009(2) -0.027(2)
C13 0.0302(19) 0.055(3) 0.036(2) 0.0086(19) 0.0032(16) -0.0097(18)
C14 0.034(2) 0.047(2) 0.044(2) -0.0080(19) 0.0090(17) -0.0029(17)
C15 0.053(3) 0.061(3) 0.057(3) -0.005(2) 0.020(2) 0.010(2)
C16 0.079(3) 0.050(3) 0.049(3) -0.022(2) 0.027(2) -0.016(2)
C17 0.053(3) 0.039(2) 0.044(2) -0.0051(19) 0.0065(19) -0.0076(19)
C18 0.044(2) 0.038(2) 0.040(2) -0.0007(17) 0.0122(17) -0.0036(17)
C19 0.0260(17) 0.0370(19) 0.0231(16) 0.0009(15) 0.0046(13) -0.0047(15)
Cl2 0.0456(6) 0.0474(6) 0.0551(6) -0.0108(5) 0.0033(5) -0.0103(5)
Cl3 0.0734(8) 0.0395(6) 0.1071(11) -0.0143(6) 0.0534(8) -0.0087(5)
Cl4 0.0446(6) 0.0926(10) 0.0520(7) -0.0221(6) 0.0077(5) -0.0021(6)
C20 0.032(2) 0.050(2) 0.058(3) -0.021(2) 0.0189(19) -0.0091(18)

loop_
_atom_type_symbol
_atom_type_description
_atom_type_scat_dispersion_real
_atom_type_scat_dispersion_imag
_atom_type_scat_source
C C 0.0033 0.0016 'International Tables Vol C Tables 4.2.6.8 and 6.1.1.4'
H H 0.0000 0.0000 'International Tables Vol C Tables 4.2.6.8 and 6.1.1.4'
Cl Cl 0.1484 0.1585 'International Tables Vol C Tables 4.2.6.8 and 6.1.1.4'
N N 0.0061 0.0033 'International Tables Vol C Tables 4.2.6.8 and 6.1.1.4'
O O 0.0106 0.0060 'International Tables Vol C Tables 4.2.6.8 and 6.1.1.4'
P P 0.1023 0.0942 'International Tables Vol C Tables 4.2.6.8 and 6.1.1.4'

loop_
_geom_angle_atom_site_label_1
_geom_angle_atom_site_label_2
_geom_angle_atom_site_label_3
_geom_angle
_geom_angle_site_symmetry_1
_geom_angle_site_symmetry_3
_geom_angle_publ_flag
O3 P O2 111.16(19) . . ?
O3 P O1 110.09(18) . . ?
O2 P O1 104.84(14) . . ?
O3 P C6 114.47(16) . . ?
O2 P C6 108.55(16) . . ?
O1 P C6 107.21(15) . . ?
C1 O1 P 120.0(2) . . ?
C3 O2 P 117.9(2) . . ?
C13 N1 C14 121.6(3) . . ?
C13 N1 H1D 122.6 . . ?
C14 N1 H1D 113.9 . . ?
O1 C1 C2 111.7(3) . . ?
O1 C1 H1A 109.3 . . ?
C2 C1 H1A 109.3 . . ?
O1 C1 H1B 109.3 . . ?
C2 C1 H1B 109.3 . . ?
H1A C1 H1B 107.9 . . ?
C1 C2 C3 108.5(3) . . ?
C1 C2 C5 110.5(3) . . ?
C3 C2 C5 110.9(3) . . ?
C1 C2 C4 108.3(3) . . ?
C3 C2 C4 108.4(3) . . ?
C5 C2 C4 110.2(3) . . ?
O2 C3 C2 110.4(3) . . ?
O2 C3 H3A 109.6 . . ?
C2 C3 H3A 109.6 . . ?
O2 C3 H3B 109.6 . . ?
C2 C3 H3B 109.6 . . ?
H3A C3 H3B 108.1 . . ?
C2 C4 H4A 109.5 . . ?
C2 C4 H4B 109.5 . . ?
H4A C4 H4B 109.5 . . ?
C2 C4 H4C 109.5 . . ?
H4A C4 H4C 109.5 . . ?
H4B C4 H4C 109.5 . . ?
C2 C5 H5A 109.5 . . ?
C2 C5 H5B 109.5 . . ?
H5A C5 H5B 109.5 . . ?
C2 C5 H5C 109.5 . . ?
H5A C5 H5C 109.5 . . ?
H5B C5 H5C 109.5 . . ?
C7 C6 C19 126.2(3) . . ?
C7 C6 P 115.4(3) . . ?
C19 C6 P 118.3(3) . . ?
C6 C7 C8 133.3(3) . . ?
C6 C7 H7 113.3 . . ?
C8 C7 H7 113.3 . . ?
C9 C8 C13 117.8(4) . . ?
C9 C8 C7 116.8(4) . . ?
C13 C8 C7 125.0(4) . . ?
C10 C9 C8 121.6(5) . . ?
C10 C9 H9 119.2 . . ?
C8 C9 H9 119.2 . . ?
C11 C10 C9 119.2(5) . . ?
C11 C10 H10 120.4 . . ?
C9 C10 H10 120.4 . . ?
C12 C11 C10 120.8(5) . . ?
C12 C11 H11 119.6 . . ?
C10 C11 H11 119.6 . . ?
C11 C12 C13 121.9(5) . . ?
C11 C12 H12 119.1 . . ?
C13 C12 H12 119.1 . . ?
N1 C13 C12 119.5(4) . . ?
N1 C13 C8 122.0(3) . . ?
C12 C13 C8 118.5(4) . . ?
N1 C14 C19 112.5(3) . . ?
N1 C14 C15 111.7(3) . . ?
C19 C14 C15 110.4(3) . . ?
N1 C14 H14 107.3 . . ?
C19 C14 H14 107.3 . . ?
C15 C14 H14 107.3 . . ?
C16 C15 C14 112.0(4) . . ?
C16 C15 H15A 109.2 . . ?
C14 C15 H15A 109.2 . . ?
C16 C15 H15B 109.2 . . ?
C14 C15 H15B 109.2 . . ?
H15A C15 H15B 107.9 . . ?
C15 C16 C17 110.5(4) . . ?
C15 C16 H16A 109.6 . . ?
C17 C16 H16A 109.6 . . ?
C15 C16 H16B 109.6 . . ?
C17 C16 H16B 109.6 . . ?
H16A C16 H16B 108.1 . . ?
C18 C17 C16 112.0(3) . . ?
C18 C17 H17A 109.2 . . ?
C16 C17 H17A 109.2 . . ?
C18 C17 H17B 109.2 . . ?
C16 C17 H17B 109.2 . . ?
H17A C17 H17B 107.9 . . ?
C19 C18 C17 123.7(4) . . ?
C19 C18 H18 118.2 . . ?
C17 C18 H18 118.2 . . ?
C18 C19 C6 123.5(3) . . ?
C18 C19 C14 122.9(3) . . ?
C6 C19 C14 113.6(3) . . ?
Cl2 C20 Cl3 109.4(2) . . ?
Cl2 C20 Cl4 109.9(2) . . ?
Cl3 C20 Cl4 110.8(2) . . ?
Cl2 C20 H20 108.9 . . ?
Cl3 C20 H20 108.9 . . ?
Cl4 C20 H20 108.9 . . ?

loop_
_geom_bond_atom_site_label_1
_geom_bond_atom_site_label_2
_geom_bond_distance
_geom_bond_site_symmetry_2
_geom_bond_publ_flag
P O3 1.465(3) . ?
P O2 1.567(3) . ?
P O1 1.570(3) . ?
P C6 1.795(3) . ?
O1 C1 1.459(4) . ?
O2 C3 1.457(5) . ?
N1 C13 1.357(5) . ?
N1 C14 1.430(5) . ?
N1 H1D 0.7651 . ?
C1 C2 1.512(6) . ?
C1 H1A 0.9900 . ?
C1 H1B 0.9900 . ?
C2 C3 1.516(5) . ?
C2 C5 1.526(5) . ?
C2 C4 1.533(5) . ?
C3 H3A 0.9900 . ?
C3 H3B 0.9900 . ?
C4 H4A 0.9800 . ?
C4 H4B 0.9800 . ?
C4 H4C 0.9800 . ?
C5 H5A 0.9800 . ?
C5 H5B 0.9800 . ?
C5 H5C 0.9800 . ?
C6 C7 1.344(5) . ?
C6 C19 1.468(5) . ?
C7 C8 1.457(5) . ?
C7 H7 0.9500 . ?
C8 C9 1.405(6) . ?
C8 C13 1.414(6) . ?
C9 C10 1.390(7) . ?
C9 H9 0.9500 . ?
C10 C11 1.375(8) . ?
C10 H10 0.9500 . ?
C11 C12 1.348(8) . ?
C11 H11 0.9500 . ?
C12 C13 1.406(6) . ?
C12 H12 0.9500 . ?
C14 C19 1.498(5) . ?
C14 C15 1.537(6) . ?
C14 H14 1.0000 . ?
C15 C16 1.474(7) . ?
C15 H15A 0.9900 . ?
C15 H15B 0.9900 . ?
C16 C17 1.503(6) . ?
C16 H16A 0.9900 . ?
C16 H16B 0.9900 . ?
C17 C18 1.494(6) . ?
C17 H17A 0.9900 . ?
C17 H17B 0.9900 . ?
C18 C19 1.323(5) . ?
C18 H18 0.9500 . ?
Cl2 C20 1.748(4) . ?
Cl3 C20 1.758(4) . ?
Cl4 C20 1.769(5) . ?
C20 H20 1.0000 . ?

loop_
_geom_hbond_atom_site_label_D
_geom_hbond_atom_site_label_H
_geom_hbond_atom_site_label_A
_geom_hbond_distance_DH
_geom_hbond_distance_HA
_geom_hbond_distance_DA
_geom_hbond_angle_DHA
_geom_hbond_site_symmetry_A
N1 H1D O3 0.77 2.32 2.997(4) 147.8 3_575
